data_2016236
loop_
_publ_author_name
'Zhen-Feng Zhang'
'Jian-Hua Qin'
'Si-Qian Wang'
'Gui-Rong Qu'

_publ_section_title
;
 Hydrogen-bonded chains in
 2,2,2-trichloro-<i>N</i>,<i>N</i>'-bis(4-methoxyphenyl)ethane-1,1-diamine
 and a three-dimensional hydrogen-bonded framework in
 2,2,2-trichloro-<i>N</i>,<i>N</i>'-bis(4-chlorophenyl)ethane-1,1-diamine
;
_journal_coeditor_code BM3036
_journal_issue 11
_journal_name_full 'Acta Crystallographica Section C'
_journal_page_first o622
_journal_page_last o625
_journal_paper_doi 10.1107/S0108270107041546
_journal_volume 63
_journal_year 2007
_chemical_formula_iupac 'C14 H11 Cl5 N2'
_chemical_formula_moiety 'C14 H11 Cl5 N2'
_chemical_formula_sum 'C14 H11 Cl5 N2'
_chemical_formula_weight 384.50
_chemical_name_systematic
;
2,2,2-trichloro-N,N'-bis(4-chlorophenyl)ethane-1,1-diamine
;
_space_group_IT_number 19
_symmetry_cell_setting orthorhombic
_symmetry_space_group_name_Hall 'P 2ac 2ab'
_symmetry_space_group_name_H-M 'P 21 21 21'
_atom_sites_solution_hydrogens geom
_atom_sites_solution_primary direct
_atom_sites_solution_secondary difmap
_audit_creation_method SHELXL97
_cell_angle_alpha 90.00
_cell_angle_beta 90.00
_cell_angle_gamma 90.00
_cell_formula_units_Z 4
_cell_length_a 6.0186(6)
_cell_length_b 8.0624(8)
_cell_length_c 33.082(3)
_cell_measurement_reflns_used 6611
_cell_measurement_temperature 291(2)
_cell_measurement_theta_max 27.99
_cell_measurement_theta_min 2.46
_cell_volume 1605.3(3)
_computing_cell_refinement 'SMART (Bruker, 1997)'
_computing_data_collection 'SMART (Bruker, 1997)'
_computing_data_reduction 'SAINT (Bruker, 1997)'
_computing_molecular_graphics 'SHELXTL (Bruker, 1997)'
_computing_publication_material 'SHELXTL (Bruker, 1997)'
_computing_structure_refinement 'SHELXL97 (Sheldrick, 1997)'
_computing_structure_solution 'SHELXS97 (Sheldrick, 1997)'
_diffrn_ambient_temperature 291(2)
_diffrn_measured_fraction_theta_full 0.999
_diffrn_measured_fraction_theta_max 0.999
_diffrn_measurement_device_type 'Nonius KappaCCD area-detector'
_diffrn_measurement_method '\f and \w'
_diffrn_radiation_monochromator graphite
_diffrn_radiation_source 'Bruker Nonius FR591 rotating anode'
_diffrn_radiation_type MoK\a
_diffrn_radiation_wavelength 0.71073
_diffrn_reflns_av_R_equivalents 0.0163
_diffrn_reflns_av_sigmaI/netI 0.0141
_diffrn_reflns_limit_h_max 7
_diffrn_reflns_limit_h_min -7
_diffrn_reflns_limit_k_max 9
_diffrn_reflns_limit_k_min -9
_diffrn_reflns_limit_l_max 40
_diffrn_reflns_limit_l_min -40
_diffrn_reflns_number 11400
_diffrn_reflns_theta_full 25.49
_diffrn_reflns_theta_max 25.49
_diffrn_reflns_theta_min 2.46
_exptl_absorpt_coefficient_mu 0.896
_exptl_absorpt_correction_T_max 0.7906
_exptl_absorpt_correction_T_min 0.7057
_exptl_absorpt_correction_type multi-scan
_exptl_absorpt_process_details '(SADABS; Sheldrick, 1996)'
_exptl_crystal_colour colourless
_exptl_crystal_density_diffrn 1.591
_exptl_crystal_density_method 'not measured'
_exptl_crystal_description block
_exptl_crystal_F_000 776
_exptl_crystal_size_max 0.42
_exptl_crystal_size_mid 0.31
_exptl_crystal_size_min 0.28
_refine_diff_density_max 0.18
_refine_diff_density_min -0.23
_refine_ls_abs_structure_details 'Flack (1983), with how many Friedel pairs?'
_refine_ls_abs_structure_Flack -0.02(5)
_refine_ls_extinction_method none
_refine_ls_goodness_of_fit_ref 1.032
_refine_ls_hydrogen_treatment constr
_refine_ls_matrix_type full
_refine_ls_number_parameters 190
_refine_ls_number_reflns 2990
_refine_ls_number_restraints 0
_refine_ls_restrained_S_all 1.032
_refine_ls_R_factor_all 0.0254
_refine_ls_R_factor_gt 0.0243
_refine_ls_shift/su_max 0.001
_refine_ls_shift/su_mean 0.000
_refine_ls_structure_factor_coef Fsqd
_refine_ls_weighting_details 'calc w = 1/[\s^2^(Fo^2^)+(0.0360P)^2^+0.3399P] where P=(Fo^2^+2Fc^2^)/3'
_refine_ls_weighting_scheme calc
_refine_ls_wR_factor_gt 0.0623
_refine_ls_wR_factor_ref 0.0632
_reflns_number_gt 2898
_reflns_number_total 2990
_reflns_threshold_expression I>2\s(I)
_cod_data_source_file bm3036.cif
_cod_data_source_block II
_cod_database_code 2016236
_cod_database_fobs_code 2016236

loop_
_symmetry_equiv_pos_as_xyz
'x, y, z'
'-x+1/2, -y, z+1/2'
'-x, y+1/2, -z+1/2'
'x+1/2, -y+1/2, -z'

loop_
_atom_site_type_symbol
_atom_site_label
_atom_site_fract_x
_atom_site_fract_y
_atom_site_fract_z
_atom_site_U_iso_or_equiv
_atom_site_adp_type
_atom_site_calc_flag
_atom_site_refinement_flags
_atom_site_occupancy
Cl Cl1 1.26273(9) 1.06659(7) 0.16704(2) 0.05758(16) Uani d . 1
Cl Cl2 0.82360(10) 1.20078(7) 0.161908(19) 0.05598(16) Uani d . 1
Cl Cl3 1.10707(12) 1.20059(7) 0.091570(19) 0.06127(17) Uani d . 1
Cl Cl4 1.50835(9) 0.34965(7) 0.241841(16) 0.04864(14) Uani d . 1
Cl Cl5 0.30846(13) 0.38658(8) 0.009030(19) 0.0690(2) Uani d . 1
N N1 0.7472(3) 0.9328(2) 0.09838(5) 0.0464(4) Uani d . 1
H H1D 0.6879 1.0296 0.0965 0.056 Uiso calc R 1
N N2 0.8963(3) 0.8106(2) 0.15779(5) 0.0409(4) Uani d . 1
H H2D 0.7673 0.8207 0.1687 0.049 Uiso calc R 1
C C1 0.9412(3) 0.9122(2) 0.12323(6) 0.0345(4) Uani d . 1
H H1 1.0560 0.8573 0.1070 0.041 Uiso calc R 1
C C2 1.0281(3) 1.0873(3) 0.13526(6) 0.0397(4) Uani d . 1
C C3 1.0416(3) 0.6968(2) 0.17554(5) 0.0314(4) Uani d . 1
C C4 1.2440(3) 0.6489(3) 0.15813(6) 0.0420(4) Uani d . 1
H H4 1.2848 0.6907 0.1330 0.050 Uiso calc R 1
C C5 1.3839(3) 0.5396(2) 0.17816(6) 0.0399(4) Uani d . 1
H H5 1.5177 0.5080 0.1664 0.048 Uiso calc R 1
C C6 1.3247(3) 0.4778(2) 0.21539(6) 0.0347(4) Uani d . 1
C C7 1.1223(4) 0.5186(2) 0.23231(6) 0.0369(4) Uani d . 1
H H7 1.0807 0.4733 0.2570 0.044 Uiso calc R 1
C C8 0.9824(3) 0.6261(2) 0.21260(6) 0.0360(4) Uani d . 1
H H8 0.8458 0.6524 0.2241 0.043 Uiso calc R 1
C C9 0.6522(3) 0.8008(3) 0.07725(6) 0.0385(4) Uani d . 1
C C10 0.4571(3) 0.8298(3) 0.05510(6) 0.0403(5) Uani d . 1
H H10 0.3971 0.9361 0.0545 0.048 Uiso calc R 1
C C11 0.3530(4) 0.7045(3) 0.03428(6) 0.0444(5) Uani d . 1
H H11 0.2233 0.7257 0.0199 0.053 Uiso calc R 1
C C12 0.4423(4) 0.5469(3) 0.03485(6) 0.0457(5) Uani d . 1
C C13 0.6356(5) 0.5148(3) 0.05606(7) 0.0544(6) Uani d . 1
H H13 0.6957 0.4086 0.0561 0.065 Uiso calc R 1
C C14 0.7395(4) 0.6408(3) 0.07729(6) 0.0483(5) Uani d . 1
H H14 0.8687 0.6184 0.0917 0.058 Uiso calc R 1

loop_
_atom_site_aniso_label
_atom_site_aniso_U_11
_atom_site_aniso_U_22
_atom_site_aniso_U_33
_atom_site_aniso_U_12
_atom_site_aniso_U_13
_atom_site_aniso_U_23
Cl1 0.0415(3) 0.0548(3) 0.0764(4) -0.0025(3) -0.0181(3) -0.0039(3)
Cl2 0.0472(3) 0.0543(3) 0.0664(3) 0.0096(2) 0.0069(3) -0.0172(3)
Cl3 0.0742(4) 0.0474(3) 0.0622(3) 0.0003(3) 0.0158(3) 0.0148(3)
Cl4 0.0418(2) 0.0480(3) 0.0561(3) 0.0050(2) -0.0062(2) 0.0165(2)
Cl5 0.0904(5) 0.0637(4) 0.0528(3) -0.0218(4) -0.0111(3) -0.0065(3)
N1 0.0480(10) 0.0386(9) 0.0525(10) 0.0105(8) -0.0159(8) -0.0004(8)
N2 0.0301(8) 0.0476(9) 0.0450(9) 0.0053(7) 0.0041(7) 0.0107(8)
C1 0.0336(10) 0.0351(9) 0.0350(9) 0.0042(8) -0.0012(7) 0.0026(8)
C2 0.0366(10) 0.0420(10) 0.0405(10) 0.0034(9) 0.0029(8) -0.0008(8)
C3 0.0298(9) 0.0309(8) 0.0335(8) 0.0000(7) -0.0018(7) -0.0003(7)
C4 0.0388(10) 0.0493(11) 0.0378(10) 0.0049(9) 0.0049(8) 0.0091(9)
C5 0.0332(10) 0.0424(11) 0.0442(10) 0.0078(9) 0.0054(9) 0.0039(9)
C6 0.0358(10) 0.0292(9) 0.0391(9) 0.0005(8) -0.0072(8) 0.0019(7)
C7 0.0427(11) 0.0360(10) 0.0320(9) -0.0008(9) 0.0032(8) 0.0036(7)
C8 0.0344(9) 0.0337(9) 0.0399(9) 0.0011(8) 0.0065(8) -0.0017(8)
C9 0.0394(10) 0.0433(11) 0.0330(9) 0.0028(9) -0.0011(8) 0.0014(8)
C10 0.0369(11) 0.0475(11) 0.0366(10) 0.0083(9) 0.0000(8) 0.0021(9)
C11 0.0381(11) 0.0596(13) 0.0355(10) 0.0007(10) -0.0031(8) 0.0017(9)
C12 0.0518(13) 0.0535(13) 0.0317(10) -0.0111(10) 0.0018(9) -0.0021(9)
C13 0.0653(16) 0.0421(12) 0.0559(13) 0.0077(12) -0.0063(12) -0.0034(10)
C14 0.0482(12) 0.0464(12) 0.0503(12) 0.0099(11) -0.0122(10) -0.0008(9)

loop_
_atom_type_symbol
_atom_type_description
_atom_type_scat_dispersion_real
_atom_type_scat_dispersion_imag
_atom_type_scat_source
C C 0.0033 0.0016 'International Tables Vol C Tables 4.2.6.8 and 6.1.1.4'
H H 0.0000 0.0000 'International Tables Vol C Tables 4.2.6.8 and 6.1.1.4'
N N 0.0061 0.0033 'International Tables Vol C Tables 4.2.6.8 and 6.1.1.4'
Cl Cl 0.1484 0.1585 'International Tables Vol C Tables 4.2.6.8 and 6.1.1.4'

loop_
_geom_angle_atom_site_label_1
_geom_angle_atom_site_label_2
_geom_angle_atom_site_label_3
_geom_angle
_geom_angle_publ_flag
C9 N1 C1 122.06(17) no
C9 N1 H1D 119.0 no
C1 N1 H1D 119.0 no
C3 N2 C1 126.37(16) yes
C3 N2 H2D 116.8 no
C1 N2 H2D 116.8 no
C1 C2 Cl1 109.54(13) no
C1 C2 Cl2 111.26(14) no
Cl1 C2 Cl2 107.96(11) no
C1 C2 Cl3 110.38(13) no
Cl1 C2 Cl3 108.60(11) no
Cl2 C2 Cl3 109.03(11) no
N2 C1 N1 111.68(16) no
N2 C1 C2 112.18(16) no
N1 C1 C2 108.28(16) no
N2 C1 H1 108.2 no
N1 C1 H1 108.2 no
C2 C1 H1 108.2 no
N2 C3 C8 118.46(16) no
N2 C3 C4 123.51(17) yes
C8 C3 C4 118.03(17) no
C5 C4 C3 120.39(18) no
C5 C4 H4 119.8 no
C3 C4 H4 119.8 no
C6 C5 C4 120.04(18) no
C6 C5 H5 120.0 no
C4 C5 H5 120.0 no
C5 C6 C7 120.37(18) no
C5 C6 Cl4 119.90(15) no
C7 C6 Cl4 119.72(15) no
C8 C7 C6 119.93(18) no
C8 C7 H7 120.0 no
C6 C7 H7 120.0 no
C7 C8 C3 121.14(17) no
C7 C8 H8 119.4 no
C3 C8 H8 119.4 no
N1 C9 C14 123.45(18) yes
N1 C9 C10 118.52(19) no
C14 C9 C10 118.03(19) no
C11 C10 C9 121.39(19) no
C11 C10 H10 119.3 no
C9 C10 H10 119.3 no
C10 C11 C12 119.51(19) no
C10 C11 H11 120.2 no
C12 C11 H11 120.2 no
C11 C12 C13 120.5(2) no
C11 C12 Cl5 119.68(17) no
C13 C12 Cl5 119.85(18) no
C14 C13 C12 120.0(2) no
C14 C13 H13 120.0 no
C12 C13 H13 120.0 no
C13 C14 C9 120.6(2) no
C13 C14 H14 119.7 no
C9 C14 H14 119.7 no

loop_
_geom_bond_atom_site_label_1
_geom_bond_atom_site_label_2
_geom_bond_distance
_geom_bond_publ_flag
Cl1 C2 1.768(2) no
Cl2 C2 1.769(2) no
Cl3 C2 1.775(2) no
Cl4 C6 1.7480(19) no
Cl5 C12 1.746(2) no
N1 C9 1.396(3) no
N1 C1 1.437(2) no
N1 H1D 0.8600 no
N2 C3 1.397(2) no
N2 C1 1.432(2) no
N2 H2D 0.8600 no
C1 C2 1.558(3) no
C1 H1 0.9800 no
C3 C8 1.398(3) no
C3 C4 1.402(3) no
C4 C5 1.387(3) no
C4 H4 0.9300 no
C5 C6 1.375(3) no
C5 H5 0.9300 no
C6 C7 1.380(3) no
C7 C8 1.373(3) no
C7 H7 0.9300 no
C8 H8 0.9300 no
C9 C14 1.393(3) no
C9 C10 1.404(3) yes
C10 C11 1.374(3) no
C10 H10 0.9300 no
C11 C12 1.380(3) no
C11 H11 0.9300 no
C12 C13 1.383(3) no
C13 C14 1.384(3) no
C13 H13 0.9300 no
C14 H14 0.9300 no

loop_
_geom_hbond_atom_site_label_D
_geom_hbond_atom_site_label_H
_geom_hbond_atom_site_label_A
_geom_hbond_site_symmetry_A
_geom_hbond_distance_DH
_geom_hbond_distance_HA
_geom_hbond_distance_DA
_geom_hbond_angle_DHA
N1 H1D Cl2 . 0.86 2.69 3.049(2) 106
C8 H8 Cl4 3_755 0.93 2.89 3.774(3) 160

loop_
_geom_torsion_atom_site_label_1
_geom_torsion_atom_site_label_2
_geom_torsion_atom_site_label_3
_geom_torsion_atom_site_label_4
_geom_torsion
_geom_torsion_publ_flag
C3 N2 C1 N1 144.05(18) yes
C3 N2 C1 C2 -94.2(2) no
C9 N1 C1 N2 -66.9(2) no
C9 N1 C1 C2 169.13(18) no
Cl1 C2 C1 N2 54.71(19) no
Cl2 C2 C1 N2 -64.57(19) no
Cl3 C2 C1 N2 174.24(13) no
Cl1 C2 C1 N1 178.41(13) no
Cl2 C2 C1 N1 59.13(18) no
Cl3 C2 C1 N1 -62.06(18) no
C1 N2 C3 C8 170.73(18) no
C1 N2 C3 C4 -9.5(3) yes
N2 C3 C4 C5 177.69(19) yes
C8 C3 C4 C5 -2.5(3) no
C3 C4 C5 C6 -0.2(3) no
C4 C5 C6 C7 2.7(3) no
C4 C5 C6 Cl4 -176.29(16) no
C5 C6 C7 C8 -2.4(3) no
Cl4 C6 C7 C8 176.60(15) no
C6 C7 C8 C3 -0.4(3) no
N2 C3 C8 C7 -177.36(18) no
C4 C3 C8 C7 2.8(3) no
C1 N1 C9 C14 -2.1(3) yes
C1 N1 C9 C10 177.20(17) no
N1 C9 C10 C11 -178.74(19) no
C14 C9 C10 C11 0.6(3) no
C9 C10 C11 C12 -0.5(3) no
C10 C11 C12 C13 -0.2(3) no
C10 C11 C12 Cl5 179.09(15) no
C11 C12 C13 C14 0.7(3) no
Cl5 C12 C13 C14 -178.59(18) no
C12 C13 C14 C9 -0.6(4) no
N1 C9 C14 C13 179.2(2) yes
C10 C9 C14 C13 -0.1(3) no

loop_
_cod_related_entry_id
_cod_related_entry_database
_cod_related_entry_code
1 ChemSpider 206161
